data_4083774
loop_
_publ_author_name
'Lee, Wei-Tsung'
'Jeon, Ie-Rang'
'Xu, Song'
'Dickie, Diane A.'
'Smith, Jeremy M.'

_publ_section_title
;
 Low-Coordinate Iron(II) Complexes of a Bulky Bis(carbene)borate Ligand
;
_journal_issue 20
_journal_name_full Organometallics
_journal_page_first 5654
_journal_paper_doi 10.1021/om500417y
_journal_volume 33
_journal_year 2014
_chemical_formula_sum 'C20 H42 B Fe N5 Si2'
_chemical_formula_weight 475.43
_space_group_IT_number 62
_symmetry_cell_setting orthorhombic
_symmetry_space_group_name_Hall '-P 2ac 2n'
_symmetry_space_group_name_H-M 'P n m a'
_atom_sites_solution_hydrogens geom
_atom_sites_solution_primary direct
_atom_sites_solution_secondary difmap
_audit_creation_method SHELXL-97
_cell_angle_alpha 90.00
_cell_angle_beta 90.00
_cell_angle_gamma 90.00
_cell_formula_units_Z 4
_cell_length_a 15.9143(5)
_cell_length_b 14.3062(4)
_cell_length_c 11.8334(4)
_cell_measurement_reflns_used 7050
_cell_measurement_temperature 173(2)
_cell_measurement_theta_max 27.86
_cell_measurement_theta_min 2.57
_cell_volume 2694.15(15)
_computing_cell_refinement 'Bruker SAINT'
_computing_data_collection 'Bruker APEX2'
_computing_data_reduction 'Bruker SAINT'
_computing_molecular_graphics 'Bruker SHELXTL'
_computing_publication_material 'Bruker SHELXTL'
_computing_structure_refinement 'SHELXL-97 (Sheldrick, 2008)'
_computing_structure_solution 'SHELXS-97 (Sheldrick, 2008)'
_diffrn_ambient_temperature 173(2)
_diffrn_measured_fraction_theta_full 0.995
_diffrn_measured_fraction_theta_max 0.995
_diffrn_measurement_device_type 'Bruker APEX-II CCD'
_diffrn_measurement_method '\f and \w scans'
_diffrn_radiation_monochromator graphite
_diffrn_radiation_source 'fine-focus sealed tube'
_diffrn_radiation_type MoK\a
_diffrn_radiation_wavelength 0.71073
_diffrn_reflns_av_R_equivalents 0.0452
_diffrn_reflns_av_sigmaI/netI 0.0253
_diffrn_reflns_limit_h_max 21
_diffrn_reflns_limit_h_min -21
_diffrn_reflns_limit_k_max 19
_diffrn_reflns_limit_k_min -19
_diffrn_reflns_limit_l_max 15
_diffrn_reflns_limit_l_min -15
_diffrn_reflns_number 29493
_diffrn_reflns_theta_full 28.51
_diffrn_reflns_theta_max 28.51
_diffrn_reflns_theta_min 2.14
_exptl_absorpt_coefficient_mu 0.664
_exptl_absorpt_correction_T_max 0.8984
_exptl_absorpt_correction_T_min 0.7593
_exptl_absorpt_correction_type multi-scan
_exptl_absorpt_process_details 'Bruker, SADABS'
_exptl_crystal_colour colourless
_exptl_crystal_density_diffrn 1.172
_exptl_crystal_density_method 'not measured'
_exptl_crystal_description irregular
_exptl_crystal_F_000 1024
_exptl_crystal_size_max 0.44
_exptl_crystal_size_mid 0.28
_exptl_crystal_size_min 0.17
_refine_diff_density_max 0.468
_refine_diff_density_min -0.336
_refine_diff_density_rms 0.057
_refine_ls_extinction_method none
_refine_ls_goodness_of_fit_ref 1.031
_refine_ls_hydrogen_treatment constr
_refine_ls_matrix_type full
_refine_ls_number_parameters 149
_refine_ls_number_reflns 3533
_refine_ls_number_restraints 0
_refine_ls_restrained_S_all 1.031
_refine_ls_R_factor_all 0.0534
_refine_ls_R_factor_gt 0.0363
_refine_ls_shift/su_max 0.000
_refine_ls_shift/su_mean 0.000
_refine_ls_structure_factor_coef Fsqd
_refine_ls_weighting_details 'calc w=1/[\s^2^(Fo^2^)+(0.0440P)^2^+1.9212P] where P=(Fo^2^+2Fc^2^)/3'
_refine_ls_weighting_scheme calc
_refine_ls_wR_factor_gt 0.0901
_refine_ls_wR_factor_ref 0.1005
_reflns_number_gt 2787
_reflns_number_total 3533
_reflns_threshold_expression >2sigma(I)
_cod_data_source_file om500417y_si_002.cif
_cod_data_source_block wtl6
_cod_depositor_comments
;
The following automatic conversions were performed:

'_symmetry_cell_setting' value 'Orthorhombic' changed to
'orthorhombic' according to
/usr/data/users/saulius/crontab/automatic-downloads/rss-feeds/ACS/lib/dictionaries/cif_core.dic
dictionary named 'cif_core.dic' version 2.4.2 from 2011-04-26.

Automatic conversion script
Id: cif_fix_values 2281 2013-09-26 08:29:07Z andrius 

The following automatic conversions were performed:

data name '_iucr_refine_instruction_details' was replaced with
'_iucr_refine_instructions_details' as specified in the replacement
file 'data/replacement-values/replacement_tags.lst'.

Automatic conversion script
Id: cif_correct_tags 9268 2022-04-12 08:56:07Z antanas 
;
_cod_original_sg_symbol_H-M Pnma
_cod_database_code 4083774

loop_
_symmetry_equiv_pos_as_xyz
'x, y, z'
'x+1/2, -y+1/2, -z+1/2'
'-x, y+1/2, -z'
'-x+1/2, -y, z+1/2'
'-x, -y, -z'
'-x-1/2, y-1/2, z-1/2'
'x, -y-1/2, z'
'x-1/2, y, -z-1/2'

loop_
_atom_site_label
_atom_site_type_symbol
_atom_site_fract_x
_atom_site_fract_y
_atom_site_fract_z
_atom_site_U_iso_or_equiv
_atom_site_adp_type
_atom_site_occupancy
_atom_site_symmetry_multiplicity
_atom_site_calc_flag
_atom_site_refinement_flags
Fe1 Fe 0.21769(2) 0.2500 0.43392(3) 0.02465(11) Uani 1 2 d S
Si1 Si 0.06180(5) 0.2500 0.26160(6) 0.03266(18) Uani 1 2 d S
Si2 Si 0.03671(5) 0.2500 0.51636(7) 0.0364(2) Uani 1 2 d S
N1 N 0.35546(9) 0.33998(11) 0.55989(12) 0.0258(3) Uani 1 1 d .
N2 N 0.31353(10) 0.45226(10) 0.45027(12) 0.0263(3) Uani 1 1 d .
N3 N 0.09913(13) 0.2500 0.39736(18) 0.0264(4) Uani 1 2 d S
B1 B 0.3570(2) 0.2500 0.6338(3) 0.0350(7) Uani 1 2 d S
H1A H 0.3078 0.2500 0.6849 0.042 Uiso 1 2 calc SR
H1B H 0.4084 0.2500 0.6810 0.042 Uiso 1 2 calc SR
C1 C 0.29675(11) 0.36192(12) 0.48023(15) 0.0253(4) Uani 1 1 d .
C2 C 0.40722(11) 0.41540(13) 0.57786(15) 0.0298(4) Uani 1 1 d .
H2 H 0.4530 0.4178 0.6293 0.036 Uiso 1 1 calc R
C3 C 0.38180(12) 0.48520(13) 0.51012(16) 0.0307(4) Uani 1 1 d .
H3 H 0.4061 0.5457 0.5045 0.037 Uiso 1 1 calc R
C4 C 0.26521(13) 0.50770(14) 0.36521(17) 0.0338(4) Uani 1 1 d .
C5 C 0.17193(15) 0.50056(19) 0.3920(3) 0.0576(7) Uani 1 1 d .
H5A H 0.1539 0.4353 0.3853 0.086 Uiso 1 1 calc R
H5B H 0.1401 0.5392 0.3387 0.086 Uiso 1 1 calc R
H5C H 0.1618 0.5226 0.4692 0.086 Uiso 1 1 calc R
C6 C 0.28311(19) 0.4692(2) 0.2487(2) 0.0596(7) Uani 1 1 d .
H6A H 0.3431 0.4760 0.2318 0.089 Uiso 1 1 calc R
H6B H 0.2501 0.5037 0.1926 0.089 Uiso 1 1 calc R
H6C H 0.2677 0.4029 0.2462 0.089 Uiso 1 1 calc R
C7 C 0.2905(2) 0.61020(17) 0.3721(3) 0.0665(8) Uani 1 1 d .
H7A H 0.2841 0.6323 0.4500 0.100 Uiso 1 1 calc R
H7B H 0.2545 0.6472 0.3221 0.100 Uiso 1 1 calc R
H7C H 0.3493 0.6171 0.3487 0.100 Uiso 1 1 calc R
C8 C -0.0779(2) 0.2500 0.4909(4) 0.0836(15) Uani 1 2 d S
H8A H -0.1074 0.2372 0.5619 0.125 Uiso 0.50 1 calc PR
H8B H -0.0919 0.2016 0.4354 0.125 Uiso 0.50 1 calc PR
H8C H -0.0951 0.3112 0.4619 0.125 Uiso 0.50 1 calc PR
C9 C 0.0561(3) 0.3549(4) 0.6029(4) 0.168(3) Uani 1 1 d .
H9A H 0.1149 0.3557 0.6273 0.252 Uiso 1 1 calc R
H9B H 0.0194 0.3538 0.6694 0.252 Uiso 1 1 calc R
H9C H 0.0442 0.4109 0.5580 0.252 Uiso 1 1 calc R
C10 C -0.0030(2) 0.1447(2) 0.2288(2) 0.0718(9) Uani 1 1 d .
H10A H 0.0313 0.0883 0.2380 0.108 Uiso 1 1 calc R
H10B H -0.0233 0.1485 0.1508 0.108 Uiso 1 1 calc R
H10C H -0.0511 0.1420 0.2805 0.108 Uiso 1 1 calc R
C11 C 0.1481(2) 0.2500 0.1552(3) 0.0664(12) Uani 1 2 d S
H11A H 0.1254 0.2324 0.0812 0.100 Uiso 0.50 1 calc PR
H11B H 0.1913 0.2050 0.1779 0.100 Uiso 0.50 1 calc PR
H11C H 0.1728 0.3126 0.1507 0.100 Uiso 0.50 1 calc PR

loop_
_atom_site_aniso_label
_atom_site_aniso_U_11
_atom_site_aniso_U_22
_atom_site_aniso_U_33
_atom_site_aniso_U_23
_atom_site_aniso_U_13
_atom_site_aniso_U_12
Fe1 0.02203(18) 0.02690(19) 0.02501(18) 0.000 -0.00442(14) 0.000
Si1 0.0285(4) 0.0441(4) 0.0254(4) 0.000 -0.0064(3) 0.000
Si2 0.0284(4) 0.0522(5) 0.0286(4) 0.000 0.0038(3) 0.000
N1 0.0271(7) 0.0281(7) 0.0223(7) -0.0018(6) -0.0038(6) -0.0014(6)
N2 0.0276(7) 0.0262(7) 0.0251(7) 0.0004(6) -0.0011(6) -0.0010(6)
N3 0.0225(10) 0.0311(11) 0.0257(10) 0.000 -0.0033(8) 0.000
B1 0.053(2) 0.0299(15) 0.0219(13) 0.000 -0.0087(14) 0.000
C1 0.0259(8) 0.0271(8) 0.0228(8) -0.0005(7) -0.0005(7) -0.0001(7)
C2 0.0265(9) 0.0342(10) 0.0287(9) -0.0055(7) -0.0041(7) -0.0026(7)
C3 0.0306(9) 0.0297(9) 0.0318(9) -0.0030(7) -0.0005(8) -0.0060(7)
C4 0.0379(11) 0.0303(10) 0.0333(10) 0.0052(8) -0.0058(8) 0.0029(8)
C5 0.0416(13) 0.0584(16) 0.0727(17) 0.0195(14) -0.0046(12) 0.0149(11)
C6 0.0810(19) 0.0665(16) 0.0312(11) 0.0023(11) -0.0124(12) 0.0266(15)
C7 0.089(2) 0.0352(13) 0.0749(19) 0.0186(12) -0.0350(16) -0.0086(13)
C8 0.041(2) 0.145(5) 0.065(3) 0.000 0.0171(19) 0.000
C9 0.155(4) 0.232(6) 0.117(3) -0.131(4) 0.102(3) -0.135(4)
C10 0.0784(19) 0.087(2) 0.0500(15) -0.0137(15) -0.0176(14) -0.0343(17)
C11 0.053(2) 0.117(4) 0.0289(16) 0.000 0.0014(15) 0.000

loop_
_atom_type_symbol
_atom_type_description
_atom_type_scat_dispersion_real
_atom_type_scat_dispersion_imag
_atom_type_scat_source
C C 0.0033 0.0016 'International Tables Vol C Tables 4.2.6.8 and 6.1.1.4'
H H 0.0000 0.0000 'International Tables Vol C Tables 4.2.6.8 and 6.1.1.4'
N N 0.0061 0.0033 'International Tables Vol C Tables 4.2.6.8 and 6.1.1.4'
B B 0.0013 0.0007 'International Tables Vol C Tables 4.2.6.8 and 6.1.1.4'
Si Si 0.0817 0.0704 'International Tables Vol C Tables 4.2.6.8 and 6.1.1.4'
Fe Fe 0.3463 0.8444 'International Tables Vol C Tables 4.2.6.8 and 6.1.1.4'

loop_
_geom_angle_atom_site_label_1
_geom_angle_atom_site_label_2
_geom_angle_atom_site_label_3
_geom_angle
_geom_angle_site_symmetry_1
_geom_angle_site_symmetry_3
N3 Fe1 C1 129.76(5) . .
N3 Fe1 C1 129.76(5) . 7_565
C1 Fe1 C1 98.80(10) . 7_565
N3 Si1 C11 112.23(14) . .
N3 Si1 C10 112.74(10) . 7_565
C11 Si1 C10 105.48(12) . 7_565
N3 Si1 C10 112.74(10) . .
C11 Si1 C10 105.49(12) . .
C10 Si1 C10 107.6(2) 7_565 .
N3 Si2 C9 110.97(12) . .
N3 Si2 C9 110.97(11) . 7_565
C9 Si2 C9 109.1(4) . 7_565
N3 Si2 C8 115.81(16) . .
C9 Si2 C8 104.8(2) . .
C9 Si2 C8 104.8(2) 7_565 .
C1 N1 C2 109.69(15) . .
C1 N1 B1 126.14(18) . .
C2 N1 B1 123.56(17) . .
C1 N2 C3 110.10(15) . .
C1 N2 C4 125.18(15) . .
C3 N2 C4 124.72(15) . .
Si1 N3 Si2 124.51(13) . .
Si1 N3 Fe1 123.20(12) . .
Si2 N3 Fe1 112.28(11) . .
N1 B1 N1 111.6(2) . 7_565
N1 B1 H1A 109.3 . .
N1 B1 H1A 109.3 7_565 .
N1 B1 H1B 109.3 . .
N1 B1 H1B 109.3 7_565 .
H1A B1 H1B 108.0 . .
N1 C1 N2 105.26(15) . .
N1 C1 Fe1 114.43(12) . .
N2 C1 Fe1 140.11(13) . .
C3 C2 N1 108.11(16) . .
C3 C2 H2 125.9 . .
N1 C2 H2 125.9 . .
C2 C3 N2 106.83(16) . .
C2 C3 H3 126.6 . .
N2 C3 H3 126.6 . .
N2 C4 C6 108.90(17) . .
N2 C4 C5 109.04(17) . .
C6 C4 C5 110.4(2) . .
N2 C4 C7 109.81(17) . .
C6 C4 C7 110.5(2) . .
C5 C4 C7 108.1(2) . .
C4 C5 H5A 109.5 . .
C4 C5 H5B 109.5 . .
H5A C5 H5B 109.5 . .
C4 C5 H5C 109.5 . .
H5A C5 H5C 109.5 . .
H5B C5 H5C 109.5 . .
C4 C6 H6A 109.5 . .
C4 C6 H6B 109.5 . .
H6A C6 H6B 109.5 . .
C4 C6 H6C 109.5 . .
H6A C6 H6C 109.5 . .
H6B C6 H6C 109.5 . .
C4 C7 H7A 109.5 . .
C4 C7 H7B 109.5 . .
H7A C7 H7B 109.5 . .
C4 C7 H7C 109.5 . .
H7A C7 H7C 109.5 . .
H7B C7 H7C 109.5 . .
Si2 C8 H8A 109.5 . .
Si2 C8 H8B 109.5 . .
H8A C8 H8B 109.5 . .
Si2 C8 H8C 109.5 . .
H8A C8 H8C 109.5 . .
H8B C8 H8C 109.5 . .
Si2 C9 H9A 109.5 . .
Si2 C9 H9B 109.5 . .
H9A C9 H9B 109.5 . .
Si2 C9 H9C 109.5 . .
H9A C9 H9C 109.5 . .
H9B C9 H9C 109.5 . .
Si1 C10 H10A 109.5 . .
Si1 C10 H10B 109.5 . .
H10A C10 H10B 109.5 . .
Si1 C10 H10C 109.5 . .
H10A C10 H10C 109.5 . .
H10B C10 H10C 109.5 . .
Si1 C11 H11A 109.5 . .
Si1 C11 H11B 109.5 . .
H11A C11 H11B 109.5 . .
Si1 C11 H11C 109.5 . .
H11A C11 H11C 109.5 . .
H11B C11 H11C 109.5 . .

loop_
_geom_bond_atom_site_label_1
_geom_bond_atom_site_label_2
_geom_bond_distance
_geom_bond_site_symmetry_2
Fe1 N3 1.936(2) .
Fe1 C1 2.1088(18) .
Fe1 C1 2.1088(18) 7_565
Si1 N3 1.713(2) .
Si1 C11 1.862(4) .
Si1 C10 1.866(3) 7_565
Si1 C10 1.866(3) .
Si2 N3 1.723(2) .
Si2 C9 1.842(4) .
Si2 C9 1.842(4) 7_565
Si2 C8 1.849(4) .
N1 C1 1.364(2) .
N1 C2 1.374(2) .
N1 B1 1.556(2) .
N2 C1 1.366(2) .
N2 C3 1.380(2) .
N2 C4 1.494(2) .
B1 N1 1.556(2) 7_565
B1 H1A 0.9900 .
B1 H1B 0.9900 .
C2 C3 1.343(3) .
C2 H2 0.9500 .
C3 H3 0.9500 .
C4 C6 1.512(3) .
C4 C5 1.521(3) .
C4 C7 1.523(3) .
C5 H5A 0.9800 .
C5 H5B 0.9800 .
C5 H5C 0.9800 .
C6 H6A 0.9800 .
C6 H6B 0.9800 .
C6 H6C 0.9800 .
C7 H7A 0.9800 .
C7 H7B 0.9800 .
C7 H7C 0.9800 .
C8 H8A 0.9800 .
C8 H8B 0.9800 .
C8 H8C 0.9800 .
C9 H9A 0.9800 .
C9 H9B 0.9800 .
C9 H9C 0.9800 .
C10 H10A 0.9800 .
C10 H10B 0.9800 .
C10 H10C 0.9800 .
C11 H11A 0.9800 .
C11 H11B 0.9800 .
C11 H11C 0.9800 .

loop_
_geom_torsion_atom_site_label_1
_geom_torsion_atom_site_label_2
_geom_torsion_atom_site_label_3
_geom_torsion_atom_site_label_4
_geom_torsion
_geom_torsion_site_symmetry_1
_geom_torsion_site_symmetry_4
C11 Si1 N3 Si2 180.0 . .
C10 Si1 N3 Si2 61.05(13) 7_565 .
C10 Si1 N3 Si2 -61.05(13) . .
C11 Si1 N3 Fe1 0.0 . .
C10 Si1 N3 Fe1 -118.95(13) 7_565 .
C10 Si1 N3 Fe1 118.95(13) . .
C9 Si2 N3 Si1 -119.3(2) . .
C9 Si2 N3 Si1 119.3(2) 7_565 .
C8 Si2 N3 Si1 0.0 . .
C9 Si2 N3 Fe1 60.7(2) . .
C9 Si2 N3 Fe1 -60.7(2) 7_565 .
C8 Si2 N3 Fe1 180.0 . .
C1 Fe1 N3 Si1 98.98(8) . .
C1 Fe1 N3 Si1 -98.98(8) 7_565 .
C1 Fe1 N3 Si2 -81.02(8) . .
C1 Fe1 N3 Si2 81.02(8) 7_565 .
C1 N1 B1 N1 55.4(3) . 7_565
C2 N1 B1 N1 -134.46(18) . 7_565
C2 N1 C1 N2 -0.20(19) . .
B1 N1 C1 N2 171.06(19) . .
C2 N1 C1 Fe1 175.67(12) . .
B1 N1 C1 Fe1 -13.1(2) . .
C3 N2 C1 N1 0.33(19) . .
C4 N2 C1 N1 -179.65(16) . .
C3 N2 C1 Fe1 -173.81(16) . .
C4 N2 C1 Fe1 6.2(3) . .
N3 Fe1 C1 N1 142.83(13) . .
C1 Fe1 C1 N1 -23.29(17) 7_565 .
N3 Fe1 C1 N2 -43.4(2) . .
C1 Fe1 C1 N2 150.49(16) 7_565 .
C1 N1 C2 C3 0.0(2) . .
B1 N1 C2 C3 -171.5(2) . .
N1 C2 C3 N2 0.2(2) . .
C1 N2 C3 C2 -0.3(2) . .
C4 N2 C3 C2 179.64(17) . .
C1 N2 C4 C6 -70.5(2) . .
C3 N2 C4 C6 109.5(2) . .
C1 N2 C4 C5 50.1(2) . .
C3 N2 C4 C5 -129.9(2) . .
C1 N2 C4 C7 168.4(2) . .
C3 N2 C4 C7 -11.6(3) . .
